data_7030498
loop_
_publ_author_name
'Feng, Jing'
'Yu, Jiang-Bo'
'Song, Shu-Yan'
'Sun, Li-Ning'
'Fan, Wei-Qiang'
'Guo, Xian-Min'
'Dang, Song'
'Zhang, Hong-Jie'

_publ_section_title
;
 Near-infrared luminescent xerogel materials covalently bonded with
 ternary lanthanide [Er(III), Nd(III), Yb(III), Sm(III)] complexes
;
_journal_coden_ASTM DTARAF
_journal_issue 13
_journal_name_full 'Dalton Transactions'
_journal_page_first 2406
_journal_page_last 2414
_journal_paper_doi 10.1039/b819644c
_journal_year 2009
_chemical_formula_moiety 'C57 H32 F15 N2 O6 Sm'
_chemical_formula_sum 'C57 H32 F15 N2 O6 Sm'
_chemical_formula_weight 1276.20
_space_group_IT_number 2
_symmetry_cell_setting triclinic
_symmetry_space_group_name_Hall '-P 1'
_symmetry_space_group_name_H-M 'P -1'
_atom_sites_solution_hydrogens geom
_atom_sites_solution_primary direct
_atom_sites_solution_secondary difmap
_audit_creation_method SHELXL-97
_cell_angle_alpha 79.599(4)
_cell_angle_beta 86.203(4)
_cell_angle_gamma 83.818(4)
_cell_formula_units_Z 4
_cell_length_a 12.633(3)
_cell_length_b 20.161(4)
_cell_length_c 21.541(4)
_cell_measurement_reflns_used 20680
_cell_measurement_temperature 293(2)
_cell_measurement_theta_max 27.5
_cell_measurement_theta_min 3.4
_cell_volume 5358.7(19)
_computing_cell_refinement 'SAINT (Bruker, 1999)'
_computing_data_collection 'SMART (Bruker, 1997)'
_computing_data_reduction SAINT
_computing_molecular_graphics 'SHELXTL-PLUS (Sheldrick, 1990)'
_computing_publication_material SHELXL-97
_computing_structure_refinement 'SHELXL-97 (Sheldrick, 1997)'
_computing_structure_solution 'SHELXS-97 (Sheldrick, 1997)'
_diffrn_ambient_temperature 293(2)
_diffrn_measured_fraction_theta_full 0.973
_diffrn_measured_fraction_theta_max 0.973
_diffrn_measurement_device_type 'Bruker APEX CCD area-detector'
_diffrn_measurement_method '\w scans'
_diffrn_radiation_monochromator graphite
_diffrn_radiation_source 'fine-focus sealed tube'
_diffrn_radiation_type MoK\a
_diffrn_radiation_wavelength 0.71073
_diffrn_reflns_av_R_equivalents 0.0586
_diffrn_reflns_av_sigmaI/netI 0.1761
_diffrn_reflns_limit_h_max 15
_diffrn_reflns_limit_h_min -12
_diffrn_reflns_limit_k_max 24
_diffrn_reflns_limit_k_min -24
_diffrn_reflns_limit_l_max 25
_diffrn_reflns_limit_l_min -26
_diffrn_reflns_number 30412
_diffrn_reflns_theta_full 26.08
_diffrn_reflns_theta_max 26.08
_diffrn_reflns_theta_min 1.84
_exptl_absorpt_coefficient_mu 1.200
_exptl_absorpt_correction_T_max 0.89
_exptl_absorpt_correction_T_min 0.78
_exptl_absorpt_correction_type multi-scan
_exptl_absorpt_process_details 'SADABS (Sheldrick, 1996)'
_exptl_crystal_colour pale
_exptl_crystal_density_diffrn 1.582
_exptl_crystal_density_method 'not measured'
_exptl_crystal_description Block
_exptl_crystal_F_000 2532
_exptl_crystal_size_max 0.22
_exptl_crystal_size_mid 0.18
_exptl_crystal_size_min 0.17
_refine_diff_density_max 0.658
_refine_diff_density_min -0.493
_refine_diff_density_rms 0.085
_refine_ls_extinction_method none
_refine_ls_goodness_of_fit_ref 0.969
_refine_ls_hydrogen_treatment constr
_refine_ls_matrix_type full
_refine_ls_number_parameters 1439
_refine_ls_number_reflns 20680
_refine_ls_number_restraints 43
_refine_ls_restrained_S_all 0.978
_refine_ls_R_factor_all 0.2118
_refine_ls_R_factor_gt 0.0812
_refine_ls_shift/su_max 0.001
_refine_ls_shift/su_mean 0.000
_refine_ls_structure_factor_coef Fsqd
_refine_ls_weighting_details 'calc w=1/[\s^2^(Fo^2^)+(0.0609P)^2^+0.0000P] where P=(Fo^2^+2Fc^2^)/3'
_refine_ls_weighting_scheme calc
_refine_ls_wR_factor_gt 0.1384
_refine_ls_wR_factor_ref 0.1877
_reflns_number_gt 8285
_reflns_number_total 20680
_reflns_threshold_expression >2sigma(I)
_cod_duplicate_entry 7000824
_cod_data_source_file b819644c.txt
_cod_data_source_block Sm
_cod_depositor_comments
;
The following automatic conversions were performed:

'_symmetry_cell_setting' value 'Triclinic' changed to 'triclinic'
according to
/usr/data/users/saulius/automatic-downloads/retrospective/RSC/lib/dictionaries/cif_core.dic
dictionary named 'cif_core.dic' version 2.4.2 from 2011-04-26.

Automatic conversion script
Id: cif_fix_values 2281 2013-09-26 08:29:07Z andrius 
;
_cod_database_code 7030498

loop_
_symmetry_equiv_pos_as_xyz
'x, y, z'
'-x, -y, -z'

loop_
_atom_site_label
_atom_site_type_symbol
_atom_site_fract_x
_atom_site_fract_y
_atom_site_fract_z
_atom_site_U_iso_or_equiv
_atom_site_adp_type
_atom_site_occupancy
_atom_site_symmetry_multiplicity
_atom_site_calc_flag
_atom_site_refinement_flags
C1 C 1.3538(8) 0.1876(5) 0.3877(4) 0.062(3) Uani 1 1 d .
C2 C 1.4539(8) 0.1821(5) 0.4107(4) 0.065(3) Uani 1 1 d .
H2 H 1.5045 0.2093 0.3896 0.078 Uiso 1 1 calc R
C3 C 1.4812(9) 0.1355(5) 0.4662(5) 0.067(3) Uani 1 1 d .
C4 C 1.5832(9) 0.1269(6) 0.4888(5) 0.084(3) Uani 1 1 d .
H4 H 1.6351 0.1523 0.4665 0.101 Uiso 1 1 calc R
C5 C 1.6101(11) 0.0831(7) 0.5422(6) 0.107(4) Uani 1 1 d .
H5 H 1.6789 0.0780 0.5565 0.129 Uiso 1 1 calc R
C6 C 1.5287(12) 0.0450(6) 0.5757(6) 0.101(4) Uani 1 1 d .
H6 H 1.5447 0.0155 0.6131 0.121 Uiso 1 1 calc R
C7 C 1.4306(10) 0.0505(5) 0.5550(5) 0.089(4) Uani 1 1 d .
H7 H 1.3800 0.0240 0.5774 0.106 Uiso 1 1 calc R
C8 C 1.4025(10) 0.0959(5) 0.4995(5) 0.075(3) Uani 1 1 d .
C9 C 1.3005(9) 0.1036(6) 0.4750(6) 0.087(3) Uani 1 1 d .
H9 H 1.2478 0.0781 0.4963 0.105 Uiso 1 1 calc R
C10 C 1.2775(8) 0.1477(5) 0.4208(5) 0.078(3) Uani 1 1 d .
H10 H 1.2096 0.1513 0.4055 0.093 Uiso 1 1 calc R
C11 C 1.3299(9) 0.2382(5) 0.3290(5) 0.067(3) Uani 1 1 d .
C12 C 1.2285(8) 0.2477(6) 0.3043(5) 0.084(3) Uani 1 1 d .
H12 H 1.1742 0.2239 0.3259 0.101 Uiso 1 1 calc R
C13 C 1.2078(8) 0.2912(7) 0.2490(6) 0.083(3) Uani 1 1 d D
C14 C 1.1113(9) 0.2854(7) 0.2210(6) 0.192(11) Uani 1 1 d D
C15 C 1.0343(11) 0.3378(8) 0.2224(8) 0.29(2) Uani 1 1 d D
C16 C 1.2269(12) 0.4855(6) 0.3629(7) 0.091(4) Uani 1 1 d .
C17 C 1.1473(11) 0.5009(6) 0.3220(7) 0.100(4) Uani 1 1 d .
H17 H 1.1574 0.4877 0.2826 0.120 Uiso 1 1 calc R
C18 C 1.0482(12) 0.5367(6) 0.3375(7) 0.094(4) Uani 1 1 d .
C19 C 0.9658(13) 0.5530(7) 0.2944(7) 0.123(5) Uani 1 1 d .
H19 H 0.9746 0.5397 0.2550 0.147 Uiso 1 1 calc R
C20 C 0.8731(14) 0.5883(8) 0.3112(10) 0.149(6) Uani 1 1 d .
H20 H 0.8185 0.5994 0.2832 0.179 Uiso 1 1 calc R
C21 C 0.8605(16) 0.6074(9) 0.3699(12) 0.161(8) Uani 1 1 d .
H21 H 0.7969 0.6316 0.3802 0.193 Uiso 1 1 calc R
C22 C 0.9351(18) 0.5928(10) 0.4120(9) 0.154(7) Uani 1 1 d .
H22 H 0.9234 0.6063 0.4511 0.185 Uiso 1 1 calc R
C23 C 1.0345(16) 0.5557(8) 0.3966(8) 0.116(5) Uani 1 1 d .
C24 C 1.1147(17) 0.5407(9) 0.4385(8) 0.155(7) Uani 1 1 d .
H24 H 1.1041 0.5540 0.4777 0.187 Uiso 1 1 calc R
C25 C 1.2112(15) 0.5061(8) 0.4234(7) 0.125(5) Uani 1 1 d .
H25 H 1.2649 0.4964 0.4521 0.150 Uiso 1 1 calc R
C26 C 1.3287(11) 0.4475(6) 0.3435(6) 0.084(4) Uani 1 1 d .
C27 C 1.4175(12) 0.4317(7) 0.3815(6) 0.104(4) Uani 1 1 d .
H27 H 1.4125 0.4460 0.4204 0.125 Uiso 1 1 calc R
C28 C 1.5111(12) 0.3965(7) 0.3648(7) 0.098(5) Uani 1 1 d D
C29 C 1.5897(10) 0.3779(7) 0.4114(6) 0.157(7) Uani 1 1 d D
C30 C 1.6788(11) 0.4122(7) 0.4070(7) 0.194(9) Uiso 1 1 d D
C31 C 1.3123(9) 0.5438(5) 0.0678(5) 0.074(3) Uani 1 1 d .
C32 C 1.2117(10) 0.5325(6) 0.0782(5) 0.091(4) Uani 1 1 d .
H32 H 1.1947 0.4945 0.1070 0.109 Uiso 1 1 calc R
C33 C 1.1275(10) 0.5760(7) 0.0472(6) 0.099(4) Uani 1 1 d .
C34 C 1.0239(12) 0.5623(10) 0.0579(8) 0.212(10) Uani 1 1 d .
H34 H 1.0066 0.5237 0.0858 0.255 Uiso 1 1 calc R
C35 C 0.9452(12) 0.6061(11) 0.0272(10) 0.244(13) Uani 1 1 d .
H35 H 0.8748 0.5959 0.0342 0.292 Uiso 1 1 calc R
C36 C 0.9669(13) 0.6637(10) -0.0130(9) 0.160(7) Uani 1 1 d .
H36 H 0.9120 0.6940 -0.0309 0.192 Uiso 1 1 calc R
C37 C 1.0666(14) 0.6757(8) -0.0261(7) 0.142(6) Uani 1 1 d .
H37 H 1.0821 0.7133 -0.0559 0.171 Uiso 1 1 calc R
C38 C 1.1534(11) 0.6316(6) 0.0049(6) 0.094(4) Uani 1 1 d .
C39 C 1.2574(13) 0.6430(8) -0.0088(8) 0.164(7) Uani 1 1 d .
H39 H 1.2755 0.6794 -0.0394 0.197 Uiso 1 1 calc R
C40 C 1.3339(10) 0.6004(7) 0.0228(7) 0.129(5) Uani 1 1 d .
H40 H 1.4046 0.6093 0.0141 0.155 Uiso 1 1 calc R
C41 C 1.3957(9) 0.5011(5) 0.1060(5) 0.068(3) Uani 1 1 d .
C42 C 1.5014(10) 0.5123(5) 0.0963(5) 0.086(3) Uani 1 1 d .
H42 H 1.5190 0.5455 0.0624 0.103 Uiso 1 1 calc R
C43 C 1.5844(8) 0.4786(6) 0.1323(6) 0.080(3) Uani 1 1 d D
C44 C 1.6946(9) 0.4900(6) 0.1194(5) 0.153(8) Uani 1 1 d D
C45 C 1.7324(11) 0.5231(8) 0.1629(7) 0.200(9) Uiso 1 1 d D
C46 C 1.3796(10) 0.3287(5) 0.0794(6) 0.089(4) Uani 1 1 d .
H46 H 1.3209 0.3590 0.0862 0.107 Uiso 1 1 calc R
C47 C 1.3893(13) 0.3016(7) 0.0233(6) 0.108(4) Uani 1 1 d .
H47 H 1.3384 0.3142 -0.0070 0.130 Uiso 1 1 calc R
C48 C 1.4754(15) 0.2561(8) 0.0143(7) 0.119(5) Uani 1 1 d .
H48 H 1.4837 0.2378 -0.0226 0.142 Uiso 1 1 calc R
C49 C 1.5498(15) 0.2375(7) 0.0602(8) 0.106(4) Uani 1 1 d .
C50 C 1.5382(11) 0.2667(6) 0.1128(7) 0.084(3) Uani 1 1 d .
C51 C 1.6167(10) 0.2501(6) 0.1588(6) 0.080(3) Uani 1 1 d .
C52 C 1.7081(12) 0.2055(7) 0.1499(10) 0.112(5) Uani 1 1 d .
C53 C 1.7133(17) 0.1764(9) 0.0943(12) 0.150(9) Uani 1 1 d .
H53 H 1.7715 0.1459 0.0872 0.180 Uiso 1 1 calc R
C54 C 1.6386(17) 0.1909(9) 0.0520(9) 0.137(7) Uani 1 1 d .
H54 H 1.6450 0.1700 0.0166 0.165 Uiso 1 1 calc R
C55 C 1.7850(13) 0.1932(8) 0.1971(10) 0.128(7) Uani 1 1 d .
H55 H 1.8459 0.1636 0.1933 0.154 Uiso 1 1 calc R
C56 C 1.7687(12) 0.2244(8) 0.2465(9) 0.124(6) Uani 1 1 d .
H56 H 1.8187 0.2172 0.2774 0.149 Uiso 1 1 calc R
C57 C 1.6775(10) 0.2676(6) 0.2520(6) 0.104(4) Uani 1 1 d .
H57 H 1.6682 0.2885 0.2873 0.124 Uiso 1 1 calc R
C58 C 0.6069(8) 0.0455(5) 0.2487(5) 0.065(3) Uani 1 1 d .
C59 C 0.5358(9) 0.0988(6) 0.2646(5) 0.082(3) Uani 1 1 d .
H59 H 0.5445 0.1156 0.3013 0.098 Uiso 1 1 calc R
C60 C 0.4522(9) 0.1269(5) 0.2262(6) 0.088(3) Uani 1 1 d .
H60 H 0.4042 0.1616 0.2373 0.105 Uiso 1 1 calc R
C61 C 0.4416(9) 0.1022(6) 0.1707(6) 0.078(3) Uani 1 1 d .
C62 C 0.3537(10) 0.1317(7) 0.1300(7) 0.111(4) Uani 1 1 d .
H62 H 0.3049 0.1663 0.1406 0.133 Uiso 1 1 calc R
C63 C 0.3466(12) 0.1065(9) 0.0765(8) 0.131(6) Uani 1 1 d .
H63 H 0.2908 0.1236 0.0503 0.157 Uiso 1 1 calc R
C64 C 0.4192(12) 0.0563(9) 0.0598(7) 0.141(6) Uani 1 1 d .
H64 H 0.4130 0.0417 0.0218 0.169 Uiso 1 1 calc R
C65 C 0.5016(11) 0.0269(7) 0.0982(6) 0.124(5) Uani 1 1 d .
H65 H 0.5495 -0.0076 0.0865 0.148 Uiso 1 1 calc R
C66 C 0.5110(10) 0.0497(6) 0.1540(5) 0.082(3) Uani 1 1 d .
C67 C 0.5953(8) 0.0215(5) 0.1963(5) 0.076(3) Uani 1 1 d .
H67 H 0.6426 -0.0142 0.1865 0.091 Uiso 1 1 calc R
C68 C 0.6990(8) 0.0152(6) 0.2874(4) 0.061(3) Uani 1 1 d .
C69 C 0.7439(8) 0.0521(5) 0.3265(4) 0.069(3) Uani 1 1 d .
H69 H 0.7134 0.0959 0.3278 0.083 Uiso 1 1 calc R
C70 C 0.8287(9) 0.0284(6) 0.3625(5) 0.078(3) Uani 1 1 d D
C71 C 0.8709(9) 0.0708(5) 0.4004(5) 0.090(4) Uani 1 1 d D
C72 C 0.9780(9) 0.0826(6) 0.3915(7) 0.162(8) Uani 1 1 d D
C73 C 1.1179(11) -0.2949(6) 0.2463(7) 0.091(4) Uani 1 1 d .
C74 C 1.1779(12) -0.2991(6) 0.2964(6) 0.098(4) Uani 1 1 d .
H74 H 1.1509 -0.2778 0.3297 0.117 Uiso 1 1 calc R
C75 C 1.2793(13) -0.3344(6) 0.3000(7) 0.099(4) Uani 1 1 d .
C76 C 1.3410(14) -0.3409(7) 0.3519(8) 0.135(6) Uani 1 1 d .
H76 H 1.3128 -0.3226 0.3868 0.162 Uiso 1 1 calc R
C77 C 1.4416(16) -0.3733(9) 0.3538(9) 0.146(7) Uani 1 1 d .
H77 H 1.4830 -0.3747 0.3882 0.175 Uiso 1 1 calc R
C78 C 1.4807(13) -0.4039(8) 0.3032(11) 0.144(7) Uani 1 1 d .
H78 H 1.5482 -0.4275 0.3044 0.172 Uiso 1 1 calc R
C79 C 1.4215(15) -0.4002(8) 0.2512(9) 0.143(6) Uani 1 1 d .
H79 H 1.4497 -0.4199 0.2171 0.172 Uiso 1 1 calc R
C80 C 1.3186(13) -0.3666(7) 0.2499(9) 0.111(5) Uani 1 1 d .
C81 C 1.2544(17) -0.3617(9) 0.1987(8) 0.157(7) Uani 1 1 d .
H81 H 1.2806 -0.3821 0.1646 0.188 Uiso 1 1 calc R
C82 C 1.1557(14) -0.3283(8) 0.1966(7) 0.131(6) Uani 1 1 d .
H82 H 1.1137 -0.3276 0.1627 0.157 Uiso 1 1 calc R
C83 C 1.0142(11) -0.2520(6) 0.2451(5) 0.080(3) Uani 1 1 d .
C84 C 0.9356(11) -0.2529(6) 0.2014(5) 0.092(4) Uani 1 1 d .
H84 H 0.9473 -0.2837 0.1737 0.110 Uiso 1 1 calc R
C85 C 0.8436(11) -0.2105(8) 0.1981(6) 0.101(4) Uani 1 1 d D
C86 C 0.7739(11) -0.2113(6) 0.1489(6) 0.146(6) Uiso 1 1 d D
C87 C 0.6689(11) -0.2224(8) 0.1657(7) 0.209(10) Uiso 1 1 d D
C88 C 0.9818(8) 0.0365(5) 0.1163(5) 0.070(3) Uani 1 1 d .
C89 C 0.9069(9) 0.0181(5) 0.0819(5) 0.076(3) Uani 1 1 d .
H89 H 0.8711 -0.0197 0.0983 0.091 Uiso 1 1 calc R
C90 C 0.8831(9) 0.0552(6) 0.0223(5) 0.075(3) Uani 1 1 d .
C91 C 0.8027(11) 0.0380(6) -0.0122(5) 0.100(4) Uani 1 1 d .
H91 H 0.7646 0.0013 0.0044 0.120 Uiso 1 1 calc R
C92 C 0.7802(12) 0.0759(8) -0.0713(6) 0.120(5) Uani 1 1 d .
H92 H 0.7278 0.0643 -0.0946 0.144 Uiso 1 1 calc R
C93 C 0.8362(14) 0.1308(8) -0.0952(6) 0.122(6) Uani 1 1 d .
H93 H 0.8193 0.1561 -0.1345 0.147 Uiso 1 1 calc R
C94 C 0.9140(12) 0.1494(7) -0.0644(7) 0.119(5) Uani 1 1 d .
H94 H 0.9514 0.1860 -0.0822 0.143 Uiso 1 1 calc R
C95 C 0.9379(10) 0.1114(6) -0.0032(5) 0.089(4) Uani 1 1 d .
C96 C 1.0163(10) 0.1288(6) 0.0322(6) 0.100(4) Uani 1 1 d .
H96 H 1.0538 0.1658 0.0158 0.120 Uiso 1 1 calc R
C97 C 1.0388(9) 0.0926(6) 0.0904(6) 0.097(4) Uani 1 1 d .
H97 H 1.0916 0.1047 0.1131 0.117 Uiso 1 1 calc R
C98 C 1.0063(9) -0.0059(5) 0.1805(5) 0.072(3) Uani 1 1 d .
C99 C 1.1041(8) -0.0054(6) 0.2055(5) 0.084(3) Uani 1 1 d .
H99 H 1.1531 0.0223 0.1832 0.101 Uiso 1 1 calc R
C100 C 1.1309(8) -0.0446(6) 0.2624(5) 0.075(3) Uani 1 1 d D
C101 C 1.2359(8) -0.0431(7) 0.2828(5) 0.120(6) Uani 1 1 d D
C102 C 1.3131(9) -0.0949(8) 0.2748(6) 0.152(8) Uani 1 1 d D
C103 C 1.0601(10) -0.1796(6) 0.4278(5) 0.088(4) Uani 1 1 d .
H103 H 1.1027 -0.1499 0.4022 0.106 Uiso 1 1 calc R
C104 C 1.1066(12) -0.2210(8) 0.4824(6) 0.114(5) Uani 1 1 d .
H104 H 1.1772 -0.2200 0.4916 0.137 Uiso 1 1 calc R
C105 C 1.0414(14) -0.2609(7) 0.5191(6) 0.106(5) Uani 1 1 d .
H105 H 1.0670 -0.2879 0.5558 0.128 Uiso 1 1 calc R
C106 C 0.9382(13) -0.2637(6) 0.5047(6) 0.091(4) Uani 1 1 d .
C107 C 0.9001(10) -0.2216(6) 0.4488(5) 0.070(3) Uani 1 1 d .
C108 C 0.7941(10) -0.2231(5) 0.4300(5) 0.073(3) Uani 1 1 d .
C109 C 0.7252(12) -0.2643(6) 0.4691(6) 0.088(4) Uani 1 1 d .
C110 C 0.7655(15) -0.3067(6) 0.5263(6) 0.118(5) Uani 1 1 d .
H110 H 0.7209 -0.3349 0.5522 0.142 Uiso 1 1 calc R
C111 C 0.8662(14) -0.3056(7) 0.5422(7) 0.109(5) Uani 1 1 d .
H111 H 0.8896 -0.3333 0.5791 0.131 Uiso 1 1 calc R
C112 C 0.6227(12) -0.2633(7) 0.4492(7) 0.104(4) Uani 1 1 d .
H112 H 0.5750 -0.2906 0.4735 0.124 Uiso 1 1 calc R
C113 C 0.5911(10) -0.2232(7) 0.3949(7) 0.104(4) Uani 1 1 d .
H113 H 0.5220 -0.2217 0.3820 0.125 Uiso 1 1 calc R
C114 C 0.6645(10) -0.1847(6) 0.3594(6) 0.088(3) Uani 1 1 d .
H114 H 0.6435 -0.1575 0.3218 0.105 Uiso 1 1 calc R
N1 N 1.6025(7) 0.2810(4) 0.2103(5) 0.080(3) Uani 1 1 d .
N2 N 1.4526(8) 0.3122(4) 0.1231(4) 0.076(3) Uani 1 1 d .
N3 N 0.9641(7) -0.1804(5) 0.4112(4) 0.073(2) Uani 1 1 d .
N4 N 0.7633(7) -0.1843(4) 0.3761(4) 0.070(2) Uani 1 1 d .
O1 O 1.4062(5) 0.2707(4) 0.3035(3) 0.081(2) Uani 1 1 d .
O2 O 1.2670(5) 0.3307(4) 0.2141(3) 0.081(2) Uani 1 1 d .
O3 O 1.3317(6) 0.4298(4) 0.2897(3) 0.088(2) Uani 1 1 d .
O4 O 1.5346(6) 0.3786(4) 0.3132(4) 0.089(2) Uani 1 1 d .
O5 O 1.3648(5) 0.4539(3) 0.1470(3) 0.076(2) Uani 1 1 d .
O6 O 1.5735(6) 0.4316(4) 0.1781(4) 0.091(2) Uani 1 1 d .
O7 O 0.8791(6) -0.0300(4) 0.3675(3) 0.081(2) Uani 1 1 d .
O8 O 0.7347(5) -0.0453(4) 0.2835(3) 0.0707(19) Uani 1 1 d .
O9 O 0.8139(6) -0.1642(4) 0.2295(4) 0.087(2) Uani 1 1 d .
O10 O 0.9988(6) -0.2130(4) 0.2843(3) 0.095(3) Uani 1 1 d .
O11 O 0.9323(5) -0.0404(4) 0.2069(3) 0.080(2) Uani 1 1 d .
O12 O 1.0742(6) -0.0843(4) 0.2997(3) 0.088(2) Uani 1 1 d .
F1 F 1.1070(9) 0.2790(6) 0.1588(5) 0.219(5) Uani 1 1 d D
F2 F 1.0445(8) 0.2382(6) 0.2509(6) 0.266(8) Uani 1 1 d D
F3 F 1.0127(10) 0.3555(9) 0.2813(8) 0.283(9) Uani 1 1 d D
F4 F 0.9351(8) 0.3429(6) 0.1978(7) 0.294(8) Uani 1 1 d D
F5 F 1.0654(8) 0.3984(6) 0.1915(8) 0.276(8) Uani 1 1 d D
F6 F 1.5622(8) 0.3847(7) 0.4722(4) 0.245(7) Uani 1 1 d D
F7 F 1.6475(10) 0.3155(5) 0.4145(6) 0.225(6) Uani 1 1 d D
F8 F 1.7334(9) 0.4148(10) 0.3501(6) 0.303(9) Uani 1 1 d D
F9 F 1.7613(7) 0.4012(5) 0.4466(5) 0.206(5) Uani 1 1 d D
F10 F 1.6510(11) 0.4805(6) 0.4011(9) 0.314(10) Uani 1 1 d D
F11 F 1.7112(6) 0.5345(5) 0.0649(4) 0.158(3) Uani 1 1 d D
F12 F 1.7756(7) 0.4380(6) 0.1278(6) 0.231(6) Uani 1 1 d D
F13 F 1.7356(11) 0.4844(11) 0.2226(5) 0.387(13) Uani 1 1 d D
F14 F 1.8320(9) 0.5471(8) 0.1612(5) 0.273(7) Uani 1 1 d D
F15 F 1.6716(9) 0.5828(7) 0.1614(8) 0.308(9) Uani 1 1 d D
F16 F 0.8204(5) 0.1359(4) 0.3953(3) 0.116(2) Uani 1 1 d D
F17 F 0.8576(6) 0.0469(4) 0.4645(4) 0.134(3) Uani 1 1 d D
F18 F 1.0485(7) 0.0270(5) 0.4072(5) 0.172(4) Uani 1 1 d D
F19 F 1.0029(8) 0.1026(5) 0.3287(6) 0.185(5) Uani 1 1 d D
F20 F 1.0171(6) 0.1275(5) 0.4213(6) 0.212(5) Uani 1 1 d D
F21 F 0.7468(9) -0.1516(6) 0.1065(4) 0.227(5) Uani 1 1 d D
F22 F 0.7930(8) -0.2632(6) 0.1150(5) 0.225(6) Uani 1 1 d D
F23 F 0.6625(9) -0.2748(7) 0.2162(7) 0.251(6) Uani 1 1 d D
F24 F 0.5938(9) -0.2300(8) 0.1247(7) 0.328(9) Uani 1 1 d D
F25 F 0.6091(8) -0.1707(8) 0.1905(6) 0.256(7) Uani 1 1 d D
F26 F 1.2888(7) 0.0107(5) 0.2542(5) 0.227(6) Uani 1 1 d D
F27 F 1.2405(6) -0.0403(5) 0.3451(4) 0.152(3) Uani 1 1 d D
F28 F 1.4157(6) -0.0994(5) 0.2898(4) 0.166(4) Uani 1 1 d D
F29 F 1.3254(8) -0.1086(9) 0.2157(5) 0.315(10) Uani 1 1 d D
F30 F 1.2895(8) -0.1561(5) 0.3078(8) 0.246(7) Uani 1 1 d D
Sm1 Sm 1.43670(4) 0.36576(3) 0.22566(2) 0.0672(2) Uani 1 1 d .
Sm2 Sm 0.89741(4) -0.11418(3) 0.30277(2) 0.0646(2) Uani 1 1 d .

loop_
_atom_site_aniso_label
_atom_site_aniso_U_11
_atom_site_aniso_U_22
_atom_site_aniso_U_33
_atom_site_aniso_U_23
_atom_site_aniso_U_13
_atom_site_aniso_U_12
C1 0.066(7) 0.062(7) 0.059(7) -0.009(5) -0.006(6) -0.010(6)
C2 0.060(7) 0.072(7) 0.064(7) -0.012(6) 0.003(6) -0.014(5)
C3 0.070(8) 0.071(7) 0.060(7) -0.007(6) -0.001(6) -0.015(6)
C4 0.082(9) 0.112(10) 0.055(7) 0.000(6) -0.005(6) -0.020(7)
C5 0.099(10) 0.152(13) 0.066(9) -0.002(8) -0.020(8) -0.006(9)
C6 0.135(13) 0.093(10) 0.070(9) 0.001(7) -0.027(9) -0.007(9)
C7 0.113(11) 0.072(8) 0.071(8) 0.009(6) -0.007(8) -0.001(7)
C8 0.095(9) 0.078(8) 0.049(7) -0.005(6) 0.014(7) -0.012(7)
C9 0.084(9) 0.082(9) 0.089(9) 0.002(7) 0.015(7) -0.020(7)
C10 0.060(7) 0.083(8) 0.087(9) -0.003(7) 0.003(6) -0.016(6)
C11 0.064(8) 0.077(8) 0.058(7) -0.008(6) 0.003(6) -0.004(6)
C12 0.058(7) 0.109(9) 0.078(8) 0.013(7) -0.008(6) -0.021(6)
C13 0.045(7) 0.124(11) 0.081(9) -0.011(8) -0.008(7) -0.014(7)
C14 0.086(13) 0.24(2) 0.21(2) 0.109(18) -0.088(14) -0.054(14)
C15 0.14(3) 0.53(6) 0.19(3) 0.10(3) -0.07(2) -0.19(3)
C16 0.099(11) 0.093(10) 0.090(11) -0.030(8) 0.009(9) -0.031(8)
C17 0.088(10) 0.109(11) 0.111(11) -0.041(9) 0.014(10) -0.019(8)
C18 0.096(12) 0.095(10) 0.096(11) -0.041(8) 0.019(10) -0.015(8)
C19 0.101(12) 0.130(13) 0.143(14) -0.052(11) 0.004(12) 0.001(10)
C20 0.106(14) 0.139(15) 0.21(2) -0.079(14) 0.018(14) 0.004(11)
C21 0.136(18) 0.137(15) 0.23(3) -0.104(17) 0.037(17) -0.014(13)
C22 0.141(19) 0.178(18) 0.17(2) -0.104(15) 0.016(15) -0.018(15)
C23 0.134(16) 0.121(12) 0.107(13) -0.051(10) 0.016(12) -0.034(11)
C24 0.175(19) 0.181(17) 0.143(16) -0.112(14) -0.009(15) -0.024(14)
C25 0.161(17) 0.136(13) 0.089(11) -0.043(10) -0.019(11) -0.013(11)
C26 0.103(11) 0.084(9) 0.068(9) -0.008(7) 0.007(9) -0.033(8)
C27 0.115(12) 0.129(12) 0.074(9) -0.005(8) -0.025(9) -0.048(10)
C28 0.091(11) 0.121(12) 0.079(10) 0.021(9) -0.033(10) -0.052(9)
C29 0.112(14) 0.24(2) 0.127(15) -0.023(15) -0.044(12) -0.059(14)
C31 0.077(9) 0.069(8) 0.065(7) 0.013(6) 0.001(7) -0.006(7)
C32 0.082(9) 0.099(9) 0.078(8) 0.013(7) 0.005(8) -0.001(8)
C33 0.069(9) 0.114(11) 0.094(9) 0.029(8) 0.006(8) -0.008(8)
C34 0.077(11) 0.27(2) 0.215(19) 0.141(16) -0.003(12) -0.010(13)
C35 0.069(11) 0.28(3) 0.29(3) 0.17(2) -0.009(13) 0.009(13)
C36 0.081(12) 0.179(18) 0.187(19) 0.034(13) -0.006(12) 0.023(12)
C37 0.120(13) 0.136(13) 0.139(14) 0.050(10) -0.007(12) 0.011(12)
C38 0.092(10) 0.078(9) 0.100(10) 0.012(7) -0.019(8) 0.007(8)
C39 0.101(13) 0.157(15) 0.194(17) 0.077(12) -0.022(12) -0.009(11)
C40 0.087(10) 0.114(11) 0.161(13) 0.057(10) -0.036(9) -0.015(8)
C41 0.078(8) 0.062(7) 0.058(7) 0.001(6) -0.009(6) 0.008(6)
C42 0.084(9) 0.084(9) 0.081(8) 0.012(6) 0.007(8) -0.019(7)
C43 0.069(9) 0.093(10) 0.077(9) -0.016(7) 0.002(7) -0.008(7)
C44 0.157(16) 0.23(2) 0.078(10) 0.042(11) -0.036(11) -0.137(16)
C46 0.101(10) 0.077(8) 0.090(9) -0.012(7) -0.017(8) -0.009(7)
C47 0.138(14) 0.121(12) 0.072(10) -0.024(9) -0.006(9) -0.029(10)
C48 0.165(17) 0.110(12) 0.091(12) -0.039(10) 0.016(12) -0.035(11)
C49 0.140(15) 0.084(10) 0.093(12) -0.025(9) 0.028(11) -0.013(10)
C50 0.088(10) 0.071(9) 0.091(10) -0.005(8) 0.013(9) -0.026(7)
C51 0.072(9) 0.074(9) 0.087(10) 0.010(7) 0.019(8) -0.025(7)
C52 0.071(11) 0.083(11) 0.157(17) 0.016(10) 0.048(12) 0.007(9)
C53 0.14(2) 0.085(12) 0.20(3) -0.005(15) 0.078(17) 0.005(12)
C54 0.16(2) 0.097(14) 0.151(19) -0.046(13) 0.073(15) -0.023(13)
C55 0.069(11) 0.082(12) 0.20(2) 0.042(11) 0.035(14) 0.016(9)
C56 0.067(11) 0.097(12) 0.185(19) 0.029(11) -0.014(12) 0.016(9)
C57 0.071(9) 0.088(9) 0.137(12) 0.024(8) -0.020(9) -0.005(7)
C58 0.057(7) 0.077(8) 0.060(7) -0.008(6) 0.009(6) -0.018(6)
C59 0.070(8) 0.082(9) 0.092(9) -0.013(7) -0.004(7) -0.011(7)
C60 0.081(9) 0.079(8) 0.104(10) -0.025(7) 0.007(8) 0.001(7)
C61 0.067(8) 0.083(9) 0.085(9) -0.016(7) 0.012(7) -0.026(7)
C62 0.082(10) 0.123(11) 0.122(12) 0.005(10) -0.020(9) -0.020(8)
C63 0.080(11) 0.202(18) 0.105(13) -0.001(12) -0.026(11) -0.022(11)
C64 0.085(12) 0.23(2) 0.110(12) -0.037(13) -0.022(11) -0.018(12)
C65 0.095(11) 0.197(15) 0.089(10) -0.056(10) -0.023(9) 0.003(10)
C66 0.082(9) 0.102(10) 0.065(8) -0.015(7) 0.002(7) -0.024(7)
C67 0.059(7) 0.088(8) 0.080(8) -0.011(7) -0.015(6) -0.004(6)
C68 0.060(7) 0.065(7) 0.056(7) 0.000(6) 0.002(5) -0.012(6)
C69 0.078(8) 0.065(7) 0.068(7) -0.010(5) -0.020(6) -0.017(6)
C70 0.087(9) 0.071(8) 0.081(8) -0.014(7) -0.004(7) -0.036(7)
C71 0.088(10) 0.091(10) 0.097(10) -0.024(8) -0.011(8) -0.022(8)
C72 0.088(14) 0.20(2) 0.24(2) -0.13(2) -0.015(16) -0.042(14)
C73 0.105(11) 0.075(9) 0.099(11) -0.037(8) -0.005(9) 0.006(8)
C74 0.108(11) 0.080(9) 0.113(11) -0.045(8) -0.006(9) 0.010(8)
C75 0.119(13) 0.079(9) 0.099(11) -0.025(8) -0.004(10) 0.000(9)
C76 0.123(14) 0.115(12) 0.172(17) -0.047(11) -0.038(13) 0.025(10)
C77 0.130(17) 0.141(15) 0.176(18) -0.061(13) -0.028(14) 0.011(12)
C78 0.097(13) 0.105(13) 0.22(2) -0.006(14) -0.020(15) 0.021(10)
C79 0.122(15) 0.150(15) 0.151(17) -0.050(12) 0.025(13) 0.036(12)
C80 0.096(13) 0.097(11) 0.139(15) -0.032(11) 0.013(11) 0.002(9)
C81 0.169(19) 0.167(17) 0.143(16) -0.088(13) -0.002(15) 0.043(14)
C82 0.151(16) 0.146(14) 0.102(12) -0.060(10) -0.012(11) 0.025(12)
C83 0.115(11) 0.067(8) 0.055(7) -0.005(6) 0.006(8) -0.010(8)
C84 0.101(10) 0.111(10) 0.071(8) -0.033(7) -0.010(8) -0.012(8)
C85 0.090(11) 0.152(14) 0.074(9) -0.023(9) -0.029(8) -0.044(10)
C88 0.063(7) 0.073(8) 0.067(7) 0.004(6) 0.007(6) -0.001(6)
C89 0.091(9) 0.077(8) 0.061(7) -0.016(6) -0.003(6) -0.007(6)
C90 0.078(8) 0.073(8) 0.065(8) -0.004(6) 0.004(7) 0.006(7)
C91 0.135(12) 0.099(9) 0.059(8) -0.005(7) -0.014(8) 0.009(8)
C92 0.155(15) 0.137(13) 0.064(9) -0.018(9) -0.019(9) 0.016(11)
C93 0.155(16) 0.137(15) 0.059(9) 0.009(9) -0.004(9) 0.008(12)
C94 0.123(13) 0.111(11) 0.108(12) 0.020(9) -0.009(9) 0.002(9)
C95 0.091(10) 0.094(10) 0.068(8) 0.012(7) -0.002(7) 0.013(8)
C96 0.087(10) 0.104(10) 0.097(10) 0.016(8) 0.007(8) -0.020(8)
C97 0.090(9) 0.093(10) 0.101(10) 0.011(8) -0.009(8) -0.017(8)
C98 0.060(8) 0.081(8) 0.073(8) -0.012(6) 0.005(6) -0.011(6)
C99 0.066(8) 0.119(10) 0.060(7) 0.009(7) -0.008(6) -0.019(7)
C100 0.051(7) 0.099(9) 0.077(8) -0.011(7) -0.006(6) -0.018(6)
C101 0.051(9) 0.210(18) 0.078(10) 0.025(10) -0.004(8) 0.000(10)
C102 0.084(13) 0.29(3) 0.090(12) -0.007(15) -0.039(10) -0.065(16)
C103 0.095(10) 0.108(10) 0.060(7) -0.012(7) -0.007(7) 0.000(8)
C104 0.111(12) 0.152(14) 0.075(10) -0.008(9) -0.020(9) 0.001(10)
C105 0.135(14) 0.108(12) 0.070(10) -0.024(8) -0.029(10) 0.045(10)
C106 0.127(13) 0.083(10) 0.058(8) -0.017(7) 0.008(9) 0.008(9)
C107 0.089(9) 0.080(8) 0.040(6) -0.019(6) 0.009(7) 0.007(7)
C108 0.099(10) 0.064(8) 0.055(7) -0.012(6) 0.015(7) -0.016(7)
C109 0.112(11) 0.068(9) 0.078(9) -0.013(7) 0.026(9) -0.006(8)
C110 0.181(17) 0.075(9) 0.080(11) 0.008(8) 0.047(11) -0.001(11)
C111 0.139(14) 0.107(12) 0.072(10) -0.014(8) 0.008(11) 0.019(11)
C112 0.115(13) 0.094(11) 0.105(12) -0.026(9) 0.035(10) -0.033(9)
C113 0.081(9) 0.126(12) 0.110(11) -0.019(9) 0.020(9) -0.052(9)
C114 0.081(9) 0.105(10) 0.083(9) -0.029(7) 0.008(8) -0.017(8)
N1 0.059(6) 0.086(7) 0.087(7) 0.011(6) -0.008(6) -0.013(5)
N2 0.075(7) 0.077(6) 0.073(6) -0.004(5) -0.003(6) -0.007(5)
N3 0.066(6) 0.103(7) 0.055(6) -0.027(5) -0.003(5) -0.003(6)
N4 0.070(6) 0.075(6) 0.061(6) -0.007(5) 0.005(5) -0.007(5)
O1 0.065(5) 0.094(6) 0.078(5) 0.011(4) -0.017(4) -0.015(4)
O2 0.062(5) 0.107(6) 0.068(5) 0.010(4) -0.019(4) -0.011(4)
O3 0.097(6) 0.102(6) 0.064(5) -0.011(4) -0.014(5) -0.010(5)
O4 0.076(6) 0.117(6) 0.070(5) 0.002(5) -0.013(5) -0.021(4)
O5 0.075(5) 0.073(5) 0.071(5) 0.010(4) -0.007(4) -0.007(4)
O6 0.082(5) 0.093(6) 0.089(6) 0.022(5) -0.014(4) -0.024(4)
O7 0.098(6) 0.079(5) 0.070(5) -0.013(4) -0.037(4) -0.012(4)
O8 0.076(5) 0.073(5) 0.066(5) -0.014(4) -0.011(4) -0.010(4)
O9 0.086(6) 0.107(6) 0.080(6) -0.033(5) -0.016(5) -0.018(5)
O10 0.105(6) 0.109(6) 0.079(5) -0.048(5) -0.017(5) 0.016(5)
O11 0.065(5) 0.107(6) 0.065(5) 0.005(4) -0.011(4) -0.021(4)
O12 0.069(5) 0.123(7) 0.067(5) 0.007(4) -0.011(4) -0.026(5)
F1 0.194(11) 0.321(14) 0.163(9) -0.050(10) -0.122(9) -0.033(9)
F2 0.129(8) 0.259(12) 0.368(16) 0.171(12) -0.149(9) -0.123(8)
F3 0.131(10) 0.41(2) 0.287(17) -0.070(16) -0.031(11) 0.101(12)
F4 0.129(8) 0.295(14) 0.406(18) 0.150(12) -0.141(10) -0.067(9)
F5 0.091(7) 0.215(12) 0.48(2) 0.091(13) -0.101(10) -0.013(7)
F6 0.169(9) 0.48(2) 0.087(6) 0.006(9) -0.059(6) -0.084(11)
F7 0.263(13) 0.157(9) 0.259(13) -0.005(8) -0.195(11) 0.020(8)
F8 0.141(9) 0.59(3) 0.182(11) 0.025(14) -0.052(8) -0.196(14)
F9 0.146(8) 0.281(12) 0.211(10) -0.065(9) -0.106(7) -0.006(8)
F10 0.271(16) 0.148(10) 0.54(3) 0.008(12) -0.258(19) -0.059(9)
F11 0.096(6) 0.218(9) 0.141(7) 0.033(7) 0.011(5) -0.046(6)
F12 0.095(7) 0.275(13) 0.302(15) -0.043(11) -0.002(8) 0.066(8)
F13 0.310(16) 0.77(3) 0.097(7) 0.083(13) -0.062(9) -0.38(2)
F14 0.180(10) 0.455(19) 0.211(11) -0.037(12) -0.015(8) -0.183(12)
F15 0.158(10) 0.304(16) 0.53(3) -0.228(17) 0.043(13) -0.121(11)
F16 0.108(6) 0.100(5) 0.154(7) -0.055(5) -0.020(5) -0.014(4)
F17 0.161(7) 0.170(7) 0.089(5) -0.050(5) -0.001(5) -0.056(6)
F18 0.085(6) 0.212(10) 0.251(11) -0.115(9) -0.048(7) -0.002(6)
F19 0.150(9) 0.200(10) 0.223(11) -0.075(9) 0.079(8) -0.091(7)
F20 0.089(6) 0.240(10) 0.372(15) -0.213(11) 0.001(7) -0.049(6)
F21 0.267(13) 0.270(12) 0.144(8) 0.027(8) -0.133(9) -0.063(10)
F22 0.175(9) 0.318(13) 0.235(11) -0.201(11) -0.088(8) 0.041(9)
F23 0.212(12) 0.282(14) 0.279(14) -0.014(12) -0.067(10) -0.144(11)
F24 0.194(11) 0.51(2) 0.367(17) -0.283(17) -0.151(12) 0.003(12)
F25 0.113(8) 0.404(18) 0.303(15) -0.212(14) -0.077(9) 0.029(10)
F26 0.133(8) 0.262(12) 0.264(12) 0.107(10) -0.088(8) -0.129(8)
F27 0.101(6) 0.249(9) 0.123(6) -0.065(6) -0.053(5) -0.013(6)
F28 0.073(5) 0.278(11) 0.138(7) -0.016(7) -0.026(5) -0.002(6)
F29 0.151(10) 0.64(3) 0.178(10) -0.226(15) -0.078(9) 0.155(13)
F30 0.101(8) 0.146(9) 0.49(2) -0.050(11) -0.062(11) 0.025(6)
Sm1 0.0619(4) 0.0725(4) 0.0631(4) 0.0029(3) -0.0122(3) -0.0077(3)
Sm2 0.0660(4) 0.0739(4) 0.0547(4) -0.0083(3) -0.0081(3) -0.0119(3)

loop_
_atom_type_symbol
_atom_type_description
_atom_type_scat_dispersion_real
_atom_type_scat_dispersion_imag
_atom_type_scat_source
C C 0.0033 0.0016 'International Tables Vol C Tables 4.2.6.8 and 6.1.1.4'
H H 0.0000 0.0000 'International Tables Vol C Tables 4.2.6.8 and 6.1.1.4'
N N 0.0061 0.0033 'International Tables Vol C Tables 4.2.6.8 and 6.1.1.4'
O O 0.0106 0.0060 'International Tables Vol C Tables 4.2.6.8 and 6.1.1.4'
F F 0.0171 0.0103 'International Tables Vol C Tables 4.2.6.8 and 6.1.1.4'
Sm Sm -0.1638 3.4418 'International Tables Vol C Tables 4.2.6.8 and 6.1.1.4'

loop_
_geom_angle_atom_site_label_1
_geom_angle_atom_site_label_2
_geom_angle_atom_site_label_3
_geom_angle
C2 C1 C10 119.0(9)
C2 C1 C11 118.4(10)
C10 C1 C11 122.6(10)
C1 C2 C3 121.1(9)
C1 C2 H2 119.4
C3 C2 H2 119.4
C4 C3 C2 122.1(10)
C4 C3 C8 118.8(10)
C2 C3 C8 119.1(10)
C5 C4 C3 122.7(11)
C5 C4 H4 118.7
C3 C4 H4 118.7
C4 C5 C6 117.4(12)
C4 C5 H5 121.3
C6 C5 H5 121.3
C7 C6 C5 121.9(11)
C7 C6 H6 119.1
C5 C6 H6 119.1
C6 C7 C8 120.7(12)
C6 C7 H7 119.6
C8 C7 H7 119.6
C9 C8 C7 123.4(11)
C9 C8 C3 118.2(10)
C7 C8 C3 118.5(11)
C10 C9 C8 121.3(11)
C10 C9 H9 119.4
C8 C9 H9 119.4
C9 C10 C1 121.3(10)
C9 C10 H10 119.3
C1 C10 H10 119.3
O1 C11 C12 122.7(10)
O1 C11 C1 116.1(9)
C12 C11 C1 121.1(10)
C13 C12 C11 121.3(10)
C13 C12 H12 119.3
C11 C12 H12 119.3
O2 C13 C12 130.0(9)
O2 C13 C14 113.1(10)
C12 C13 C14 116.2(11)
C15 C14 F1 98.9(12)
C15 C14 F2 92.6(11)
F1 C14 F2 101.8(11)
C15 C14 C13 115.7(12)
F1 C14 C13 122.9(11)
F2 C14 C13 119.2(11)
C14 C15 F5 113.1(13)
C14 C15 F4 125.5(13)
F5 C15 F4 98.0(11)
C14 C15 F3 114.4(12)
F5 C15 F3 97.7(15)
F4 C15 F3 103.7(14)
C17 C16 C25 118.9(14)
C17 C16 C26 119.0(12)
C25 C16 C26 122.1(14)
C16 C17 C18 121.9(13)
C16 C17 H17 119.0
C18 C17 H17 119.0
C23 C18 C19 120.3(15)
C23 C18 C17 118.1(16)
C19 C18 C17 121.5(14)
C20 C19 C18 119.2(15)
C20 C19 H19 120.4
C18 C19 H19 120.4
C19 C20 C21 120.1(19)
C19 C20 H20 120.0
C21 C20 H20 120.0
C22 C21 C20 123(2)
C22 C21 H21 118.6
C20 C21 H21 118.6
C21 C22 C23 119.4(19)
C21 C22 H22 120.3
C23 C22 H22 120.3
C24 C23 C18 120.6(18)
C24 C23 C22 121.2(18)
C18 C23 C22 118.1(17)
C23 C24 C25 121.4(16)
C23 C24 H24 119.3
C25 C24 H24 119.3
C24 C25 C16 119.1(15)
C24 C25 H25 120.5
C16 C25 H25 120.5
O3 C26 C27 120.5(13)
O3 C26 C16 116.3(12)
C27 C26 C16 123.2(12)
C28 C27 C26 124.1(13)
C28 C27 H27 118.0
C26 C27 H27 118.0
O4 C28 C27 126.4(11)
O4 C28 C29 116.1(15)
C27 C28 C29 117.4(15)
F6 C29 C30 95.2(11)
F6 C29 F7 106.0(13)
C30 C29 F7 93.7(11)
F6 C29 C28 119.1(12)
C30 C29 C28 120.3(12)
F7 C29 C28 117.8(12)
F8 C30 F9 100.4(11)
F8 C30 F10 96.0(14)
F9 C30 F10 103.3(12)
F8 C30 C29 113.2(12)
F9 C30 C29 128.2(12)
F10 C30 C29 110.7(13)
C32 C31 C40 116.4(10)
C32 C31 C41 120.6(11)
C40 C31 C41 122.8(11)
C31 C32 C33 122.8(11)
C31 C32 H32 118.6
C33 C32 H32 118.6
C34 C33 C38 120.3(13)
C34 C33 C32 121.6(13)
C38 C33 C32 118.1(12)
C33 C34 C35 119.5(15)
C33 C34 H34 120.2
C35 C34 H34 120.2
C36 C35 C34 122.1(16)
C36 C35 H35 119.0
C34 C35 H35 119.0
C37 C36 C35 118.9(15)
C37 C36 H36 120.5
C35 C36 H36 120.5
C36 C37 C38 121.5(15)
C36 C37 H37 119.2
C38 C37 H37 119.2
C39 C38 C33 120.4(12)
C39 C38 C37 122.1(14)
C33 C38 C37 117.4(13)
C40 C39 C38 118.8(14)
C40 C39 H39 120.6
C38 C39 H39 120.6
C39 C40 C31 123.4(13)
C39 C40 H40 118.3
C31 C40 H40 118.3
O5 C41 C42 122.0(9)
O5 C41 C31 116.4(11)
C42 C41 C31 121.7(11)
C41 C42 C43 126.1(10)
C41 C42 H42 116.9
C43 C42 H42 116.9
O6 C43 C42 124.2(10)
O6 C43 C44 111.1(10)
C42 C43 C44 124.6(12)
F11 C44 F12 111.6(11)
F11 C44 C45 100.8(10)
F12 C44 C45 93.3(11)
F11 C44 C43 112.8(10)
F12 C44 C43 122.4(10)
C45 C44 C43 112.2(11)
F15 C45 F13 112.8(17)
F15 C45 C44 107.6(10)
F13 C45 C44 112.6(12)
F15 C45 F14 98.4(12)
F13 C45 F14 97.6(10)
C44 C45 F14 127.0(14)
N2 C46 C47 121.7(12)
N2 C46 H46 119.1
C47 C46 H46 119.1
C48 C47 C46 118.7(14)
C48 C47 H47 120.7
C46 C47 H47 120.7
C47 C48 C49 119.8(15)
C47 C48 H48 120.1
C49 C48 H48 120.1
C50 C49 C48 119.2(16)
C50 C49 C54 120.0(17)
C48 C49 C54 120.8(18)
C49 C50 N2 122.1(14)
C49 C50 C51 119.5(15)
N2 C50 C51 118.4(13)
N1 C51 C52 121.4(15)
N1 C51 C50 117.5(13)
C52 C51 C50 121.0(15)
C51 C52 C53 115.9(18)
C51 C52 C55 117.7(18)
C53 C52 C55 126.4(18)
C54 C53 C52 123(2)
C54 C53 H53 118.6
C52 C53 H53 118.6
C53 C54 C49 121(2)
C53 C54 H54 119.7
C49 C54 H54 119.7
C56 C55 C52 119.2(17)
C56 C55 H55 120.4
C52 C55 H55 120.4
C55 C56 C57 119.9(17)
C55 C56 H56 120.0
C57 C56 H56 120.0
N1 C57 C56 124.2(14)
N1 C57 H57 117.9
C56 C57 H57 117.9
C67 C58 C59 120.0(10)
C67 C58 C68 117.5(10)
C59 C58 C68 122.5(10)
C60 C59 C58 120.6(11)
C60 C59 H59 119.7
C58 C59 H59 119.7
C59 C60 C61 119.0(11)
C59 C60 H60 120.5
C61 C60 H60 120.5
C66 C61 C60 121.3(12)
C66 C61 C62 119.5(12)
C60 C61 C62 119.2(13)
C63 C62 C61 117.3(14)
C63 C62 H62 121.3
C61 C62 H62 121.3
C62 C63 C64 121.9(15)
C62 C63 H63 119.0
C64 C63 H63 119.0
C63 C64 C65 121.7(15)
C63 C64 H64 119.1
C65 C64 H64 119.1
C66 C65 C64 118.6(14)
C66 C65 H65 120.7
C64 C65 H65 120.7
C65 C66 C61 120.9(12)
C65 C66 C67 121.7(13)
C61 C66 C67 117.4(11)
C58 C67 C66 121.6(11)
C58 C67 H67 119.2
C66 C67 H67 119.2
O8 C68 C69 121.7(9)
O8 C68 C58 117.1(9)
C69 C68 C58 121.2(10)
C70 C69 C68 124.7(10)
C70 C69 H69 117.6
C68 C69 H69 117.6
O7 C70 C69 126.5(9)
O7 C70 C71 112.8(10)
C69 C70 C71 120.7(11)
F17 C71 F16 101.6(8)
F17 C71 C72 104.4(10)
F16 C71 C72 102.1(9)
F17 C71 C70 112.5(9)
F16 C71 C70 115.0(9)
C72 C71 C70 119.1(10)
F20 C72 F18 101.2(10)
F20 C72 F19 105.8(12)
F18 C72 F19 102.5(12)
F20 C72 C71 120.5(10)
F18 C72 C71 115.1(11)
F19 C72 C71 109.9(10)
C74 C73 C82 119.6(13)
C74 C73 C83 117.9(12)
C82 C73 C83 122.4(14)
C73 C74 C75 122.3(13)
C73 C74 H74 118.9
C75 C74 H74 118.9
C76 C75 C80 118.5(15)
C76 C75 C74 123.1(16)
C80 C75 C74 118.3(14)
C77 C76 C75 122.5(17)
C77 C76 H76 118.8
C75 C76 H76 118.8
C76 C77 C78 118.4(17)
C76 C77 H77 120.8
C78 C77 H77 120.8
C79 C78 C77 121.2(16)
C79 C78 H78 119.4
C77 C78 H78 119.4
C78 C79 C80 119.6(17)
C78 C79 H79 120.2
C80 C79 H79 120.2
C81 C80 C75 118.2(15)
C81 C80 C79 122.2(19)
C75 C80 C79 119.6(17)
C82 C81 C80 122.5(16)
C82 C81 H81 118.7
C80 C81 H81 118.7
C81 C82 C73 119.0(15)
C81 C82 H82 120.5
C73 C82 H82 120.5
O10 C83 C84 119.8(12)
O10 C83 C73 116.9(11)
C84 C83 C73 123.2(12)
C85 C84 C83 122.9(11)
C85 C84 H84 118.6
C83 C84 H84 118.6
O9 C85 C84 128.8(10)
O9 C85 C86 112.3(13)
C84 C85 C86 118.5(14)
F22 C86 C87 95.4(11)
F22 C86 F21 107.9(11)
C87 C86 F21 93.6(12)
F22 C86 C85 117.6(11)
C87 C86 C85 118.0(12)
F21 C86 C85 119.6(11)
F24 C87 F23 106.5(14)
F24 C87 C86 125.2(14)
F23 C87 C86 110.9(12)
F24 C87 F25 95.3(11)
F23 C87 F25 100.2(13)
C86 C87 F25 115.2(13)
C89 C88 C97 119.5(10)
C89 C88 C98 119.0(10)
C97 C88 C98 121.4(11)
C88 C89 C90 120.8(11)
C88 C89 H89 119.6
C90 C89 H89 119.6
C89 C90 C95 120.0(11)
C89 C90 C91 121.0(11)
C95 C90 C91 119.0(11)
C92 C91 C90 119.9(13)
C92 C91 H91 120.1
C90 C91 H91 120.1
C93 C92 C91 119.6(14)
C93 C92 H92 120.2
C91 C92 H92 120.2
C94 C93 C92 123.0(14)
C94 C93 H93 118.5
C92 C93 H93 118.5
C93 C94 C95 118.3(14)
C93 C94 H94 120.8
C95 C94 H94 120.8
C90 C95 C96 118.4(11)
C90 C95 C94 120.2(13)
C96 C95 C94 121.4(14)
C97 C96 C95 121.2(12)
C97 C96 H96 119.4
C95 C96 H96 119.4
C96 C97 C88 120.0(12)
C96 C97 H97 120.0
C88 C97 H97 120.0
O11 C98 C99 124.9(10)
O11 C98 C88 115.2(9)
C99 C98 C88 119.9(10)
C100 C99 C98 121.9(10)
C100 C99 H99 119.0
C98 C99 H99 119.0
O12 C100 C99 128.0(9)
O12 C100 C101 114.3(10)
C99 C100 C101 117.7(10)
F27 C101 F26 102.5(10)
F27 C101 C102 102.4(9)
F26 C101 C102 99.2(11)
F27 C101 C100 114.5(9)
F26 C101 C100 115.9(10)
C102 C101 C100 119.6(10)
F28 C102 F29 100.4(10)
F28 C102 F30 97.6(10)
F29 C102 F30 100.7(14)
F28 C102 C101 126.3(11)
F29 C102 C101 114.7(11)
F30 C102 C101 113.1(11)
N3 C103 C104 125.4(12)
N3 C103 H103 117.3
C104 C103 H103 117.3
C105 C104 C103 115.3(13)
C105 C104 H104 122.3
C103 C104 H104 122.3
C104 C105 C106 122.4(14)
C104 C105 H105 118.8
C106 C105 H105 118.8
C105 C106 C111 124.3(14)
C105 C106 C107 118.0(14)
C111 C106 C107 117.7(14)
N3 C107 C106 120.8(12)
N3 C107 C108 118.2(10)
C106 C107 C108 121.0(13)
N4 C108 C109 122.0(12)
N4 C108 C107 118.8(10)
C109 C108 C107 119.2(12)
C112 C109 C108 117.0(13)
C112 C109 C110 124.2(14)
C108 C109 C110 118.8(14)
C111 C110 C109 121.0(14)
C111 C110 H110 119.5
C109 C110 H110 119.5
C110 C111 C106 122.2(15)
C110 C111 H111 118.9
C106 C111 H111 118.9
C113 C112 C109 121.0(13)
C113 C112 H112 119.5
C109 C112 H112 119.5
C112 C113 C114 117.9(13)
C112 C113 H113 121.0
C114 C113 H113 121.0
N4 C114 C113 123.4(12)
N4 C114 H114 118.3
C113 C114 H114 118.3
C57 N1 C51 117.5(11)
C57 N1 Sm1 120.8(9)
C51 N1 Sm1 121.7(8)
C46 N2 C50 118.5(10)
C46 N2 Sm1 121.5(8)
C50 N2 Sm1 120.1(8)
C103 N3 C107 118.1(10)
C103 N3 Sm2 122.1(8)
C107 N3 Sm2 119.5(7)
C114 N4 C108 118.8(10)
C114 N4 Sm2 120.6(8)
C108 N4 Sm2 120.5(8)
C11 O1 Sm1 139.5(7)
C13 O2 Sm1 133.6(6)
C26 O3 Sm1 141.7(8)
C28 O4 Sm1 135.0(8)
C41 O5 Sm1 139.2(7)
C43 O6 Sm1 137.4(7)
C70 O7 Sm2 133.3(6)
C68 O8 Sm2 136.4(6)
C85 O9 Sm2 133.8(7)
C83 O10 Sm2 141.8(7)
C98 O11 Sm2 138.6(7)
C100 O12 Sm2 135.7(6)
O3 Sm1 O1 86.9(2)
O3 Sm1 O6 107.0(3)
O1 Sm1 O6 141.8(2)
O3 Sm1 O2 79.7(3)
O1 Sm1 O2 70.4(2)
O6 Sm1 O2 146.0(2)
O3 Sm1 O5 80.6(2)
O1 Sm1 O5 147.6(2)
O6 Sm1 O5 70.6(2)
O2 Sm1 O5 78.0(2)
O3 Sm1 O4 70.1(3)
O1 Sm1 O4 75.2(2)
O6 Sm1 O4 76.6(3)
O2 Sm1 O4 134.9(3)
O5 Sm1 O4 126.6(2)
O3 Sm1 N1 149.5(3)
O1 Sm1 N1 76.9(3)
O6 Sm1 N1 73.6(3)
O2 Sm1 N1 117.4(3)
O5 Sm1 N1 125.8(3)
O4 Sm1 N1 80.8(3)
O3 Sm1 N2 147.3(3)
O1 Sm1 N2 101.1(3)
O6 Sm1 N2 86.2(3)
O2 Sm1 N2 73.6(3)
O5 Sm1 N2 75.9(3)
O4 Sm1 N2 142.6(3)
N1 Sm1 N2 62.4(3)
O10 Sm2 O11 100.6(3)
O10 Sm2 O7 143.7(2)
O11 Sm2 O7 96.2(2)
O10 Sm2 O12 77.4(3)
O11 Sm2 O12 70.7(2)
O7 Sm2 O12 78.2(3)
O10 Sm2 O8 145.1(2)
O11 Sm2 O8 75.6(2)
O7 Sm2 O8 70.4(2)
O12 Sm2 O8 130.4(2)
O10 Sm2 O9 69.9(3)
O11 Sm2 O9 78.4(2)
O7 Sm2 O9 145.7(3)
O12 Sm2 O9 129.2(3)
O8 Sm2 O9 75.5(2)
O10 Sm2 N4 90.9(3)
O11 Sm2 N4 148.5(3)
O7 Sm2 N4 91.2(3)
O12 Sm2 N4 140.8(3)
O8 Sm2 N4 78.2(3)
O9 Sm2 N4 78.3(3)
O10 Sm2 N3 72.1(3)
O11 Sm2 N3 148.9(3)
O7 Sm2 N3 76.9(2)
O12 Sm2 N3 78.2(3)
O8 Sm2 N3 127.7(2)
O9 Sm2 N3 123.9(3)
N4 Sm2 N3 62.7(3)

loop_
_geom_bond_atom_site_label_1
_geom_bond_atom_site_label_2
_geom_bond_distance
C1 C2 1.375(12)
C1 C10 1.399(13)
C1 C11 1.499(13)
C2 C3 1.417(12)
C2 H2 0.9300
C3 C4 1.390(13)
C3 C8 1.418(13)
C4 C5 1.357(13)
C4 H4 0.9300
C5 C6 1.429(15)
C5 H5 0.9300
C6 C7 1.333(14)
C6 H6 0.9300
C7 C8 1.408(13)
C7 H7 0.9300
C8 C9 1.408(13)
C9 C10 1.361(13)
C9 H9 0.9300
C10 H10 0.9300
C11 O1 1.264(11)
C11 C12 1.400(13)
C12 C13 1.368(13)
C12 H12 0.9300
C13 O2 1.264(12)
C13 C14 1.420(9)
C14 C15 1.360(9)
C14 F1 1.373(9)
C14 F2 1.384(9)
C15 F5 1.366(10)
C15 F4 1.380(9)
C15 F3 1.381(10)
C16 C17 1.356(15)
C16 C25 1.433(16)
C16 C26 1.498(16)
C17 C18 1.427(15)
C17 H17 0.9300
C18 C23 1.389(17)
C18 C19 1.414(16)
C19 C20 1.367(17)
C19 H19 0.9300
C20 C21 1.38(2)
C20 H20 0.9300
C21 C22 1.32(2)
C21 H21 0.9300
C22 C23 1.44(2)
C22 H22 0.9300
C23 C24 1.374(19)
C24 C25 1.387(18)
C24 H24 0.9300
C25 H25 0.9300
C26 O3 1.269(12)
C26 C27 1.408(16)
C27 C28 1.374(17)
C27 H27 0.9300
C28 O4 1.238(15)
C28 C29 1.432(9)
C29 F6 1.360(9)
C29 C30 1.372(9)
C29 F7 1.378(9)
C30 F8 1.362(9)
C30 F9 1.365(9)
C30 F10 1.368(9)
C31 C32 1.312(13)
C31 C40 1.396(14)
C31 C41 1.481(13)
C32 C33 1.425(14)
C32 H32 0.9300
C33 C34 1.362(16)
C33 C38 1.366(15)
C34 C35 1.376(18)
C34 H34 0.9300
C35 C36 1.36(2)
C35 H35 0.9300
C36 C37 1.311(17)
C36 H36 0.9300
C37 C38 1.453(16)
C37 H37 0.9300
C38 C39 1.362(16)
C39 C40 1.355(15)
C39 H39 0.9300
C40 H40 0.9300
C41 O5 1.254(11)
C41 C42 1.374(14)
C42 C43 1.388(14)
C42 H42 0.9300
C43 O6 1.249(12)
C43 C44 1.437(9)
C44 F11 1.362(8)
C44 F12 1.380(9)
C44 C45 1.382(9)
C45 F15 1.353(9)
C45 F13 1.378(9)
C45 F14 1.392(9)
C46 N2 1.336(12)
C46 C47 1.406(15)
C46 H46 0.9300
C47 C48 1.373(16)
C47 H47 0.9300
C48 C49 1.385(18)
C48 H48 0.9300
C49 C50 1.360(16)
C49 C54 1.41(2)
C50 N2 1.375(13)
C50 C51 1.419(15)
C51 N1 1.360(13)
C51 C52 1.411(16)
C52 C53 1.42(2)
C52 C55 1.42(2)
C53 C54 1.33(2)
C53 H53 0.9300
C54 H54 0.9300
C55 C56 1.326(19)
C55 H55 0.9300
C56 C57 1.378(16)
C56 H56 0.9300
C57 N1 1.323(12)
C57 H57 0.9300
C58 C67 1.327(12)
C58 C59 1.402(13)
C58 C68 1.488(13)
C59 C60 1.393(13)
C59 H59 0.9300
C60 C61 1.393(14)
C60 H60 0.9300
C61 C66 1.383(14)
C61 C62 1.467(15)
C62 C63 1.353(17)
C62 H62 0.9300
C63 C64 1.371(18)
C63 H63 0.9300
C64 C65 1.387(16)
C64 H64 0.9300
C65 C66 1.379(14)
C65 H65 0.9300
C66 C67 1.450(13)
C67 H67 0.9300
C68 O8 1.270(10)
C68 C69 1.400(12)
C69 C70 1.359(13)
C69 H69 0.9300
C70 O7 1.268(11)
C70 C71 1.445(8)
C71 F17 1.384(8)
C71 F16 1.385(8)
C71 C72 1.393(9)
C72 F20 1.350(8)
C72 F18 1.362(9)
C72 F19 1.367(9)
C73 C74 1.344(14)
C73 C82 1.396(15)
C73 C83 1.488(15)
C74 C75 1.397(16)
C74 H74 0.9300
C75 C76 1.383(17)
C75 C80 1.395(17)
C76 C77 1.364(18)
C76 H76 0.9300
C77 C78 1.39(2)
C77 H77 0.9300
C78 C79 1.373(19)
C78 H78 0.9300
C79 C80 1.400(18)
C79 H79 0.9300
C80 C81 1.395(19)
C81 C82 1.351(18)
C81 H81 0.9300
C82 H82 0.9300
C83 O10 1.248(11)
C83 C84 1.416(14)
C84 C85 1.364(16)
C84 H84 0.9300
C85 O9 1.262(14)
C85 C86 1.426(9)
C86 F22 1.372(9)
C86 C87 1.382(9)
C86 F21 1.399(9)
C87 F24 1.377(9)
C87 F23 1.378(9)
C87 F25 1.385(10)
C88 C89 1.360(13)
C88 C97 1.416(13)
C88 C98 1.520(13)
C89 C90 1.398(13)
C89 H89 0.9300
C90 C95 1.399(14)
C90 C91 1.405(14)
C91 C92 1.391(15)
C91 H91 0.9300
C92 C93 1.382(18)
C92 H92 0.9300
C93 C94 1.342(17)
C93 H93 0.9300
C94 C95 1.433(15)
C94 H94 0.9300
C95 C96 1.400(15)
C96 C97 1.362(14)
C96 H96 0.9300
C97 H97 0.9300
C98 O11 1.268(11)
C98 C99 1.383(13)
C99 C100 1.374(13)
C99 H99 0.9300
C100 O12 1.270(11)
C100 C101 1.430(8)
C101 F27 1.360(8)
C101 F26 1.366(9)
C101 C102 1.375(9)
C102 F28 1.347(8)
C102 F29 1.348(9)
C102 F30 1.360(9)
C103 N3 1.289(12)
C103 C104 1.434(14)
C103 H103 0.9300
C104 C105 1.333(17)
C104 H104 0.9300
C105 C106 1.369(16)
C105 H105 0.9300
C106 C111 1.420(17)
C106 C107 1.423(14)
C107 N3 1.347(12)
C107 C108 1.430(14)
C108 N4 1.332(12)
C108 C109 1.402(15)
C109 C112 1.387(16)
C109 C110 1.454(16)
C110 C111 1.342(17)
C110 H110 0.9300
C111 H111 0.9300
C112 C113 1.354(16)
C112 H112 0.9300
C113 C114 1.375(14)
C113 H113 0.9300
C114 N4 1.323(12)
C114 H114 0.9300
N1 Sm1 2.599(9)
N2 Sm1 2.615(9)
N3 Sm2 2.615(8)
N4 Sm2 2.593(8)
O1 Sm1 2.355(7)
O2 Sm1 2.370(7)
O3 Sm1 2.316(8)
O4 Sm1 2.389(8)
O5 Sm1 2.370(6)
O6 Sm1 2.359(7)
O7 Sm2 2.366(7)
O8 Sm2 2.370(7)
O9 Sm2 2.375(7)
O10 Sm2 2.331(7)
O11 Sm2 2.363(7)
O12 Sm2 2.369(7)

loop_
_geom_torsion_atom_site_label_1
_geom_torsion_atom_site_label_2
_geom_torsion_atom_site_label_3
_geom_torsion_atom_site_label_4
_geom_torsion
C10 C1 C2 C3 1.7(15)
C11 C1 C2 C3 179.7(9)
C1 C2 C3 C4 177.2(9)
C1 C2 C3 C8 -2.3(15)
C2 C3 C4 C5 179.2(10)
C8 C3 C4 C5 -1.2(17)
C3 C4 C5 C6 -0.2(19)
C4 C5 C6 C7 2(2)
C5 C6 C7 C8 -1.7(19)
C6 C7 C8 C9 179.6(11)
C6 C7 C8 C3 0.2(17)
C4 C3 C8 C9 -178.1(10)
C2 C3 C8 C9 1.4(15)
C4 C3 C8 C7 1.3(16)
C2 C3 C8 C7 -179.2(9)
C7 C8 C9 C10 -179.2(11)
C3 C8 C9 C10 0.1(17)
C8 C9 C10 C1 -0.8(18)
C2 C1 C10 C9 -0.1(16)
C11 C1 C10 C9 -178.0(10)
C2 C1 C11 O1 2.5(14)
C10 C1 C11 O1 -179.6(10)
C2 C1 C11 C12 -178.1(9)
C10 C1 C11 C12 -0.1(16)
O1 C11 C12 C13 2.8(18)
C1 C11 C12 C13 -176.6(10)
C11 C12 C13 O2 -4(2)
C11 C12 C13 C14 166.0(11)
O2 C13 C14 C15 -77.9(16)
C12 C13 C14 C15 110.2(15)
O2 C13 C14 F1 43.1(19)
C12 C13 C14 F1 -128.7(14)
O2 C13 C14 F2 173.0(13)
C12 C13 C14 F2 1(2)
F1 C14 C15 F5 -72.9(15)
F2 C14 C15 F5 -175.3(14)
C13 C14 C15 F5 60.3(18)
F1 C14 C15 F4 46(2)
F2 C14 C15 F4 -56.0(18)
C13 C14 C15 F4 179.7(14)
F1 C14 C15 F3 176.3(14)
F2 C14 C15 F3 74.0(15)
C13 C14 C15 F3 -50.4(19)
C25 C16 C17 C18 -0.2(19)
C26 C16 C17 C18 179.9(10)
C16 C17 C18 C23 -0.3(19)
C16 C17 C18 C19 179.6(13)
C23 C18 C19 C20 1(2)
C17 C18 C19 C20 -179.0(13)
C18 C19 C20 C21 0(2)
C19 C20 C21 C22 0(3)
C20 C21 C22 C23 0(3)
C19 C18 C23 C24 -179.3(15)
C17 C18 C23 C24 1(2)
C19 C18 C23 C22 -1(2)
C17 C18 C23 C22 179.1(14)
C21 C22 C23 C24 178.7(19)
C21 C22 C23 C18 0(3)
C18 C23 C24 C25 0(3)
C22 C23 C24 C25 -178.9(16)
C23 C24 C25 C16 0(3)
C17 C16 C25 C24 0(2)
C26 C16 C25 C24 -179.6(14)
C17 C16 C26 O3 -2.7(16)
C25 C16 C26 O3 177.4(11)
C17 C16 C26 C27 177.3(12)
C25 C16 C26 C27 -2.6(18)
O3 C26 C27 C28 -0.7(19)
C16 C26 C27 C28 179.4(11)
C26 C27 C28 O4 6(2)
C26 C27 C28 C29 -173.3(12)
O4 C28 C29 F6 -168.0(13)
C27 C28 C29 F6 12(2)
O4 C28 C29 C30 75.6(18)
C27 C28 C29 C30 -104.8(16)
O4 C28 C29 F7 -37.6(19)
C27 C28 C29 F7 142.1(14)
F6 C29 C30 F8 178.2(14)
F7 C29 C30 F8 71.7(15)
C28 C29 C30 F8 -54(2)
F6 C29 C30 F9 52(2)
F7 C29 C30 F9 -54.2(19)
C28 C29 C30 F9 -179.6(15)
F6 C29 C30 F10 -75.3(15)
F7 C29 C30 F10 178.3(14)
C28 C29 C30 F10 53(2)
C40 C31 C32 C33 -1.7(19)
C41 C31 C32 C33 173.5(11)
C31 C32 C33 C34 178.7(16)
C31 C32 C33 C38 0(2)
C38 C33 C34 C35 -2(3)
C32 C33 C34 C35 179.5(19)
C33 C34 C35 C36 -1(4)
C34 C35 C36 C37 4(4)
C35 C36 C37 C38 -5(3)
C34 C33 C38 C39 -175.9(18)
C32 C33 C38 C39 3(2)
C34 C33 C38 C37 2(2)
C32 C33 C38 C37 -179.6(12)
C36 C37 C38 C39 179.1(19)
C36 C37 C38 C33 2(3)
C33 C38 C39 C40 -4(3)
C37 C38 C39 C40 178.8(15)
C38 C39 C40 C31 2(3)
C32 C31 C40 C39 1(2)
C41 C31 C40 C39 -174.4(14)
C32 C31 C41 O5 1.5(17)
C40 C31 C41 O5 176.4(11)
C32 C31 C41 C42 -179.5(12)
C40 C31 C41 C42 -4.6(18)
O5 C41 C42 C43 -6.1(19)
C31 C41 C42 C43 175.1(11)
C41 C42 C43 O6 2(2)
C41 C42 C43 C44 177.7(12)
O6 C43 C44 F11 171.8(10)
C42 C43 C44 F11 -4.2(18)
O6 C43 C44 F12 34.2(17)
C42 C43 C44 F12 -141.8(13)
O6 C43 C44 C45 -75.1(13)
C42 C43 C44 C45 108.8(14)
F11 C44 C45 F15 61.8(13)
F12 C44 C45 F15 174.5(12)
C43 C44 C45 F15 -58.5(15)
F11 C44 C45 F13 -173.2(14)
F12 C44 C45 F13 -60.5(15)
C43 C44 C45 F13 66.5(16)
F11 C44 C45 F14 -53.7(17)
F12 C44 C45 F14 59.0(17)
C43 C44 C45 F14 -173.9(15)
N2 C46 C47 C48 1.0(19)
C46 C47 C48 C49 1(2)
C47 C48 C49 C50 -2(2)
C47 C48 C49 C54 179.9(14)
C48 C49 C50 N2 2.6(19)
C54 C49 C50 N2 -179.6(12)
C48 C49 C50 C51 -177.3(12)
C54 C49 C50 C51 0.5(19)
C49 C50 C51 N1 179.3(11)
N2 C50 C51 N1 -0.6(15)
C49 C50 C51 C52 2.0(17)
N2 C50 C51 C52 -177.9(10)
N1 C51 C52 C53 179.9(13)
C50 C51 C52 C53 -3.0(18)
N1 C51 C52 C55 0.7(17)
C50 C51 C52 C55 177.8(12)
C51 C52 C53 C54 2(3)
C55 C52 C53 C54 -179.4(17)
C52 C53 C54 C49 1(3)
C50 C49 C54 C53 -2(3)
C48 C49 C54 C53 175.8(18)
C51 C52 C55 C56 -1(2)
C53 C52 C55 C56 179.9(17)
C52 C55 C56 C57 1(3)
C55 C56 C57 N1 0(2)
C67 C58 C59 C60 0.4(16)
C68 C58 C59 C60 178.2(10)
C58 C59 C60 C61 -1.5(17)
C59 C60 C61 C66 1.3(17)
C59 C60 C61 C62 180.0(10)
C66 C61 C62 C63 -1.6(18)
C60 C61 C62 C63 179.8(13)
C61 C62 C63 C64 -1(2)
C62 C63 C64 C65 3(3)
C63 C64 C65 C66 -1(2)
C64 C65 C66 C61 -2(2)
C64 C65 C66 C67 -179.7(12)
C60 C61 C66 C65 -178.3(12)
C62 C61 C66 C65 3.1(18)
C60 C61 C66 C67 -0.3(16)
C62 C61 C66 C67 -178.9(10)
C59 C58 C67 C66 0.7(16)
C68 C58 C67 C66 -177.2(9)
C65 C66 C67 C58 177.2(12)
C61 C66 C67 C58 -0.8(16)
C67 C58 C68 O8 -26.6(14)
C59 C58 C68 O8 155.5(10)
C67 C58 C68 C69 153.6(10)
C59 C58 C68 C69 -24.3(15)
O8 C68 C69 C70 1.1(17)
C58 C68 C69 C70 -179.2(10)
C68 C69 C70 O7 -1.2(19)
C68 C69 C70 C71 178.7(10)
O7 C70 C71 F17 -66.0(13)
C69 C70 C71 F17 114.2(11)
O7 C70 C71 F16 178.3(9)
C69 C70 C71 F16 -1.5(15)
O7 C70 C71 C72 56.6(14)
C69 C70 C71 C72 -123.3(13)
F17 C71 C72 F20 -60.4(15)
F16 C71 C72 F20 45.1(15)
C70 C71 C72 F20 173.1(12)
F17 C71 C72 F18 61.1(12)
F16 C71 C72 F18 166.7(10)
C70 C71 C72 F18 -65.3(15)
F17 C71 C72 F19 176.2(9)
F16 C71 C72 F19 -78.3(11)
C70 C71 C72 F19 49.7(15)
C82 C73 C74 C75 2(2)
C83 C73 C74 C75 -175.7(11)
C73 C74 C75 C76 -178.0(14)
C73 C74 C75 C80 -1(2)
C80 C75 C76 C77 5(2)
C74 C75 C76 C77 -177.4(14)
C75 C76 C77 C78 -4(3)
C76 C77 C78 C79 2(3)
C77 C78 C79 C80 -2(3)
C76 C75 C80 C81 177.9(15)
C74 C75 C80 C81 0(2)
C76 C75 C80 C79 -5(2)
C74 C75 C80 C79 177.7(13)
C78 C79 C80 C81 -179.5(17)
C78 C79 C80 C75 3(2)
C75 C80 C81 C82 -2(3)
C79 C80 C81 C82 -178.8(17)
C80 C81 C82 C73 3(3)
C74 C73 C82 C81 -3(2)
C83 C73 C82 C81 174.5(15)
C74 C73 C83 O10 13.0(17)
C82 C73 C83 O10 -164.5(12)
C74 C73 C83 C84 -168.3(12)
C82 C73 C83 C84 14.1(19)
O10 C83 C84 C85 2.7(19)
C73 C83 C84 C85 -175.9(12)
C83 C84 C85 O9 2(2)
C83 C84 C85 C86 174.6(12)
O9 C85 C86 F22 -174.5(12)
C84 C85 C86 F22 12(2)
O9 C85 C86 C87 -61.2(17)
C84 C85 C86 C87 125.4(15)
O9 C85 C86 F21 51.4(19)
C84 C85 C86 F21 -122.1(15)
F22 C86 C87 F24 -49.4(18)
F21 C86 C87 F24 59.0(18)
C85 C86 C87 F24 -174.6(15)
F22 C86 C87 F23 80.5(13)
F21 C86 C87 F23 -171.1(12)
C85 C86 C87 F23 -44.7(18)
F22 C86 C87 F25 -166.7(13)
F21 C86 C87 F25 -58.3(14)
C85 C86 C87 F25 68.1(18)
C97 C88 C89 C90 -2.2(16)
C98 C88 C89 C90 -179.1(9)
C88 C89 C90 C95 1.2(16)
C88 C89 C90 C91 -177.4(10)
C89 C90 C91 C92 179.8(11)
C95 C90 C91 C92 1.2(17)
C90 C91 C92 C93 -1(2)
C91 C92 C93 C94 1(2)
C92 C93 C94 C95 -2(2)
C89 C90 C95 C96 0.1(17)
C91 C90 C95 C96 178.7(10)
C89 C90 C95 C94 179.7(11)
C91 C90 C95 C94 -1.7(17)
C93 C94 C95 C90 2(2)
C93 C94 C95 C96 -178.6(13)
C90 C95 C96 C97 -0.5(18)
C94 C95 C96 C97 179.9(12)
C95 C96 C97 C88 -0.5(19)
C89 C88 C97 C96 1.9(17)
C98 C88 C97 C96 178.7(11)
C89 C88 C98 O11 -23.5(15)
C97 C88 C98 O11 159.6(10)
C89 C88 C98 C99 155.9(10)
C97 C88 C98 C99 -21.0(16)
O11 C98 C99 C100 1.4(18)
C88 C98 C99 C100 -177.9(10)
C98 C99 C100 O12 -1(2)
C98 C99 C100 C101 176.8(11)
O12 C100 C101 F27 -44.1(16)
C99 C100 C101 F27 137.7(11)
O12 C100 C101 F26 -163.1(12)
C99 C100 C101 F26 18.6(17)
O12 C100 C101 C102 78.1(14)
C99 C100 C101 C102 -100.2(14)
F27 C101 C102 F28 -54.2(16)
F26 C101 C102 F28 50.9(15)
C100 C101 C102 F28 177.9(11)
F27 C101 C102 F29 -180.0(13)
F26 C101 C102 F29 -74.9(14)
C100 C101 C102 F29 52.1(18)
F27 C101 C102 F30 65.3(13)
F26 C101 C102 F30 170.3(11)
C100 C101 C102 F30 -62.6(15)
N3 C103 C104 C105 -3(2)
C103 C104 C105 C106 2(2)
C104 C105 C106 C111 179.8(14)
C104 C105 C106 C107 -1(2)
C105 C106 C107 N3 0.1(17)
C111 C106 C107 N3 179.7(11)
C105 C106 C107 C108 178.4(10)
C111 C106 C107 C108 -2.0(16)
N3 C107 C108 N4 0.5(15)
C106 C107 C108 N4 -177.8(9)
N3 C107 C108 C109 -178.4(10)
C106 C107 C108 C109 3.3(16)
N4 C108 C109 C112 0.3(17)
C107 C108 C109 C112 179.1(10)
N4 C108 C109 C110 178.3(10)
C107 C108 C109 C110 -2.8(16)
C112 C109 C110 C111 179.1(13)
C108 C109 C110 C111 1.2(19)
C109 C110 C111 C106 0(2)
C105 C106 C111 C110 179.9(13)
C107 C106 C111 C110 0(2)
C108 C109 C112 C113 -1.1(19)
C110 C109 C112 C113 -179.1(12)
C109 C112 C113 C114 1(2)
C112 C113 C114 N4 -1(2)
C56 C57 N1 C51 0.1(17)
C56 C57 N1 Sm1 -178.6(10)
C52 C51 N1 C57 -0.3(15)
C50 C51 N1 C57 -177.5(10)
C52 C51 N1 Sm1 178.3(8)
C50 C51 N1 Sm1 1.1(13)
C47 C46 N2 C50 -0.8(16)
C47 C46 N2 Sm1 178.1(8)
C49 C50 N2 C46 -1.0(16)
C51 C50 N2 C46 178.9(10)
C49 C50 N2 Sm1 180.0(9)
C51 C50 N2 Sm1 -0.1(13)
C104 C103 N3 C107 2.1(17)
C104 C103 N3 Sm2 -171.7(9)
C106 C107 N3 C103 -0.8(15)
C108 C107 N3 C103 -179.1(9)
C106 C107 N3 Sm2 173.2(7)
C108 C107 N3 Sm2 -5.1(13)
C113 C114 N4 C108 0.1(17)
C113 C114 N4 Sm2 177.0(9)
C109 C108 N4 C114 0.2(16)
C107 C108 N4 C114 -178.6(9)
C109 C108 N4 Sm2 -176.7(8)
C107 C108 N4 Sm2 4.5(13)
C12 C11 O1 Sm1 13.0(18)
C1 C11 O1 Sm1 -167.5(6)
C12 C13 O2 Sm1 -9(2)
C14 C13 O2 Sm1 -179.3(8)
C27 C26 O3 Sm1 7.7(18)
C16 C26 O3 Sm1 -172.3(8)
C27 C28 O4 Sm1 -18(2)
C29 C28 O4 Sm1 161.8(9)
C42 C41 O5 Sm1 1.5(18)
C31 C41 O5 Sm1 -179.6(7)
C42 C43 O6 Sm1 6.9(19)
C44 C43 O6 Sm1 -169.1(8)
C69 C70 O7 Sm2 21.4(18)
C71 C70 O7 Sm2 -158.5(7)
C69 C68 O8 Sm2 -22.4(15)
C58 C68 O8 Sm2 157.8(6)
C84 C85 O9 Sm2 7(2)
C86 C85 O9 Sm2 -165.6(8)
C84 C83 O10 Sm2 -21(2)
C73 C83 O10 Sm2 158.1(9)
C99 C98 O11 Sm2 3.2(18)
C88 C98 O11 Sm2 -177.4(6)
C99 C100 O12 Sm2 -3(2)
C101 C100 O12 Sm2 178.5(7)
C26 O3 Sm1 O1 64.0(11)
C26 O3 Sm1 O6 -79.7(11)
C26 O3 Sm1 O2 134.7(12)
C26 O3 Sm1 O5 -145.9(12)
C26 O3 Sm1 O4 -11.3(11)
C26 O3 Sm1 N1 6.8(14)
C26 O3 Sm1 N2 169.8(10)
C11 O1 Sm1 O3 63.1(11)
C11 O1 Sm1 O6 177.0(10)
C11 O1 Sm1 O2 -17.0(11)
C11 O1 Sm1 O5 -3.8(13)
C11 O1 Sm1 O4 133.4(11)
C11 O1 Sm1 N1 -142.8(11)
C11 O1 Sm1 N2 -84.9(11)
C43 O6 Sm1 O3 -80.9(12)
C43 O6 Sm1 O1 171.8(10)
C43 O6 Sm1 O2 15.9(14)
C43 O6 Sm1 O5 -7.7(11)
C43 O6 Sm1 O4 -144.9(12)
C43 O6 Sm1 N1 130.9(12)
C43 O6 Sm1 N2 68.6(11)
C13 O2 Sm1 O3 -76.5(11)
C13 O2 Sm1 O1 13.9(11)
C13 O2 Sm1 O6 178.3(10)
C13 O2 Sm1 O5 -158.9(11)
C13 O2 Sm1 O4 -28.5(12)
C13 O2 Sm1 N1 76.7(11)
C13 O2 Sm1 N2 122.5(11)
C41 O5 Sm1 O3 115.3(11)
C41 O5 Sm1 O1 -176.0(9)
C41 O5 Sm1 O6 3.4(10)
C41 O5 Sm1 O2 -163.4(11)
C41 O5 Sm1 O4 58.8(11)
C41 O5 Sm1 N1 -48.1(11)
C41 O5 Sm1 N2 -87.5(10)
C28 O4 Sm1 O3 15.7(11)
C28 O4 Sm1 O1 -76.4(11)
C28 O4 Sm1 O6 129.7(11)
C28 O4 Sm1 O2 -35.3(12)
C28 O4 Sm1 O5 76.7(12)
C28 O4 Sm1 N1 -155.1(11)
C28 O4 Sm1 N2 -165.4(10)
C57 N1 Sm1 O3 -12.5(11)
C51 N1 Sm1 O3 168.9(7)
C57 N1 Sm1 O1 -72.0(8)
C51 N1 Sm1 O1 109.4(8)
C57 N1 Sm1 O6 83.4(8)
C51 N1 Sm1 O6 -95.2(8)
C57 N1 Sm1 O2 -131.4(8)
C51 N1 Sm1 O2 50.0(8)
C57 N1 Sm1 O5 133.7(8)
C51 N1 Sm1 O5 -44.9(9)
C57 N1 Sm1 O4 4.8(8)
C51 N1 Sm1 O4 -173.8(8)
C57 N1 Sm1 N2 177.8(9)
C51 N1 Sm1 N2 -0.8(7)
C46 N2 Sm1 O3 11.1(11)
C50 N2 Sm1 O3 -169.9(7)
C46 N2 Sm1 O1 112.9(8)
C50 N2 Sm1 O1 -68.2(8)
C46 N2 Sm1 O6 -105.0(8)
C50 N2 Sm1 O6 74.0(8)
C46 N2 Sm1 O2 47.4(8)
C50 N2 Sm1 O2 -133.7(8)
C46 N2 Sm1 O5 -34.1(8)
C50 N2 Sm1 O5 144.9(8)
C46 N2 Sm1 O4 -167.0(7)
C50 N2 Sm1 O4 12.0(10)
C46 N2 Sm1 N1 -178.5(9)
C50 N2 Sm1 N1 0.5(7)
C83 O10 Sm2 O11 -52.1(13)
C83 O10 Sm2 O7 -168.2(12)
C83 O10 Sm2 O12 -119.3(13)
C83 O10 Sm2 O8 27.9(15)
C83 O10 Sm2 O9 21.2(13)
C83 O10 Sm2 N4 98.4(13)
C83 O10 Sm2 N3 159.2(14)
C98 O11 Sm2 O10 -77.3(11)
C98 O11 Sm2 O7 70.4(11)
C98 O11 Sm2 O12 -4.8(10)
C98 O11 Sm2 O8 138.3(11)
C98 O11 Sm2 O9 -144.0(11)
C98 O11 Sm2 N4 173.0(9)
C98 O11 Sm2 N3 -4.4(14)
C70 O7 Sm2 O10 164.3(9)
C70 O7 Sm2 O11 46.8(10)
C70 O7 Sm2 O12 115.6(10)
C70 O7 Sm2 O8 -25.4(10)
C70 O7 Sm2 O9 -31.6(12)
C70 O7 Sm2 N4 -102.4(10)
C70 O7 Sm2 N3 -164.0(10)
C100 O12 Sm2 O10 111.0(11)
C100 O12 Sm2 O11 4.8(11)
C100 O12 Sm2 O7 -96.1(11)
C100 O12 Sm2 O8 -45.0(12)
C100 O12 Sm2 O9 60.6(12)
C100 O12 Sm2 N4 -173.4(10)
C100 O12 Sm2 N3 -175.0(11)
C68 O8 Sm2 O10 -163.0(8)
C68 O8 Sm2 O11 -75.0(9)
C68 O8 Sm2 O7 27.1(9)
C68 O8 Sm2 O12 -26.9(10)
C68 O8 Sm2 O9 -156.5(9)
C68 O8 Sm2 N4 122.7(9)
C68 O8 Sm2 N3 81.6(10)
C85 O9 Sm2 O10 -12.5(11)
C85 O9 Sm2 O11 93.6(12)
C85 O9 Sm2 O7 177.4(10)
C85 O9 Sm2 O12 40.7(13)
C85 O9 Sm2 O8 171.5(12)
C85 O9 Sm2 N4 -107.8(12)
C85 O9 Sm2 N3 -62.6(12)
C114 N4 Sm2 O10 -112.5(8)
C108 N4 Sm2 O10 64.4(8)
C114 N4 Sm2 O11 -0.2(10)
C108 N4 Sm2 O11 176.7(6)
C114 N4 Sm2 O7 103.8(8)
C108 N4 Sm2 O7 -79.4(8)
C114 N4 Sm2 O12 176.5(7)
C108 N4 Sm2 O12 -6.6(10)
C114 N4 Sm2 O8 34.1(8)
C108 N4 Sm2 O8 -149.0(8)
C114 N4 Sm2 O9 -43.3(8)
C108 N4 Sm2 O9 133.6(8)
C114 N4 Sm2 N3 178.3(9)
C108 N4 Sm2 N3 -4.8(7)
C103 N3 Sm2 O10 78.1(8)
C107 N3 Sm2 O10 -95.7(8)
C103 N3 Sm2 O11 -2.7(11)
C107 N3 Sm2 O11 -176.5(6)
C103 N3 Sm2 O7 -82.8(8)
C107 N3 Sm2 O7 103.4(8)
C103 N3 Sm2 O12 -2.3(8)
C107 N3 Sm2 O12 -176.1(8)
C103 N3 Sm2 O8 -134.8(8)
C107 N3 Sm2 O8 51.4(9)
C103 N3 Sm2 O9 127.3(8)
C107 N3 Sm2 O9 -46.5(9)
C103 N3 Sm2 N4 178.8(9)
C107 N3 Sm2 N4 5.0(7)
